data_7223924
loop_
_publ_author_name
'Zhang, Le'
'Feng, Xue Feng'
'Meng, Pan Pan'
'Gong, Le Le'
'Luo, Feng'

_publ_section_title
;
 Thermodynamically stable MOF showing a highly rare
 four-connectedhxg-d-4-Cccmnet with self-penetration, polyrotaxane, and
 polycatenane multi-features
;
_journal_issue 10
_journal_name_full CrystEngComm
_journal_page_first 1693
_journal_paper_doi 10.1039/C5CE02413G
_journal_volume 18
_journal_year 2016
_chemical_formula_sum 'C62 H46 N14 O14 Zn2'
_chemical_formula_weight 1341.87
_chemical_name_systematic
; 
 ? 
;
_space_group_IT_number 15
_symmetry_cell_setting monoclinic
_symmetry_space_group_name_Hall '-C 2yc'
_symmetry_space_group_name_H-M 'C 1 2/c 1'
_atom_sites_solution_hydrogens geom
_atom_sites_solution_primary direct
_atom_sites_solution_secondary difmap
_audit_creation_method SHELXL-97
_audit_update_record
;
2015-12-09 deposited with the CCDC.
2016-01-18 downloaded from the CCDC.
;
_cell_angle_alpha 90.00
_cell_angle_beta 127.705(6)
_cell_angle_gamma 90.00
_cell_formula_units_Z 4
_cell_length_a 30.8851(18)
_cell_length_b 17.4665(10)
_cell_length_c 20.3272(14)
_cell_measurement_reflns_used 9944
_cell_measurement_temperature 113(2)
_cell_measurement_theta_max 24.24
_cell_measurement_theta_min 2.31
_cell_volume 8675.7(12)
_computing_cell_refinement 'Bruker SMART'
_computing_data_collection 'Bruker SMART'
_computing_data_reduction 'Bruker SAINT'
_computing_molecular_graphics 'Bruker SHELXTL'
_computing_publication_material 'Bruker SHELXTL'
_computing_structure_refinement 'SHELXL-97 (Sheldrick, 1997)'
_computing_structure_solution 'SHELXS-97 (Sheldrick, 1990)'
_diffrn_ambient_temperature 113(2)
_diffrn_measured_fraction_theta_full 0.999
_diffrn_measured_fraction_theta_max 0.999
_diffrn_measurement_device_type 'CCD area detector'
_diffrn_measurement_method 'phi and omega scans'
_diffrn_radiation_monochromator graphite
_diffrn_radiation_source 'fine-focus sealed tube'
_diffrn_radiation_type MoK\a
_diffrn_radiation_wavelength 0.71073
_diffrn_reflns_av_R_equivalents 0.0457
_diffrn_reflns_av_sigmaI/netI 0.0539
_diffrn_reflns_limit_h_max 36
_diffrn_reflns_limit_h_min -30
_diffrn_reflns_limit_k_max 20
_diffrn_reflns_limit_k_min -17
_diffrn_reflns_limit_l_max 24
_diffrn_reflns_limit_l_min -24
_diffrn_reflns_number 31872
_diffrn_reflns_theta_full 25.00
_diffrn_reflns_theta_max 25.00
_diffrn_reflns_theta_min 2.22
_exptl_absorpt_coefficient_mu 0.608
_exptl_absorpt_correction_T_max 0.8984
_exptl_absorpt_correction_T_min 0.8880
_exptl_absorpt_correction_type multi-scan
_exptl_crystal_colour Red
_exptl_crystal_density_diffrn 1.027
_exptl_crystal_density_method 'not measured'
_exptl_crystal_description Block
_exptl_crystal_F_000 2752
_exptl_crystal_size_max 0.20
_exptl_crystal_size_mid 0.20
_exptl_crystal_size_min 0.18
_platon_squeeze_details
;
;
_refine_diff_density_max 1.241
_refine_diff_density_min -1.863
_refine_diff_density_rms 0.104
_refine_ls_extinction_method none
_refine_ls_goodness_of_fit_ref 1.105
_refine_ls_hydrogen_treatment mixed
_refine_ls_matrix_type full
_refine_ls_number_parameters 403
_refine_ls_number_reflns 7625
_refine_ls_number_restraints 5
_refine_ls_restrained_S_all 1.106
_refine_ls_R_factor_all 0.1326
_refine_ls_R_factor_gt 0.1108
_refine_ls_shift/su_max 0.000
_refine_ls_shift/su_mean 0.000
_refine_ls_structure_factor_coef Fsqd
_refine_ls_weighting_details 'calc w=1/[\s^2^(Fo^2^)+(0.1511P)^2^+57.4271P] where P=(Fo^2^+2Fc^2^)/3'
_refine_ls_weighting_scheme calc
_refine_ls_wR_factor_gt 0.2973
_refine_ls_wR_factor_ref 0.3102
_reflns_number_gt 5463
_reflns_number_total 7625
_reflns_threshold_expression >2sigma(I)
_cod_data_source_file c5ce02413g2.cif
_cod_data_source_block 1
_cod_depositor_comments
;
The following automatic conversions were performed:

'_symmetry_cell_setting' value 'Monoclinic' changed to 'monoclinic'
according to
/usr/data/users/saulius/crontab/automatic-downloads/rss-feeds/RSC/lib/dictionaries/cif_core.dic
dictionary named 'cif_core.dic' version 2.4.2 from 2011-04-26.

'_exptl_absorpt_correction_type' value 'Multi-scan' changed to
'multi-scan' according to
/usr/data/users/saulius/crontab/automatic-downloads/rss-feeds/RSC/lib/dictionaries/cif_core.dic
dictionary named 'cif_core.dic' version 2.4.2 from 2011-04-26.

Automatic conversion script
Id: cif_fix_values 4268 2015-11-12 08:31:59Z antanas 

 Adding full bibliography for 7223924--7223925.cif.
;
_cod_original_cell_volume 8675.6(9)
_cod_original_sg_symbol_H-M C2/c
_cod_database_code 7223924

loop_
_symmetry_equiv_pos_as_xyz
'x, y, z'
'-x, y, -z+1/2'
'x+1/2, y+1/2, z'
'-x+1/2, y+1/2, -z+1/2'
'-x, -y, -z'
'x, -y, z-1/2'
'-x+1/2, -y+1/2, -z'
'x+1/2, -y+1/2, z-1/2'

loop_
_atom_site_label
_atom_site_type_symbol
_atom_site_fract_x
_atom_site_fract_y
_atom_site_fract_z
_atom_site_U_iso_or_equiv
_atom_site_adp_type
_atom_site_occupancy
_atom_site_symmetry_multiplicity
_atom_site_calc_flag
_atom_site_refinement_flags
C1 C 0.3300(3) 0.9261(4) 0.5864(5) 0.062(2) Uani 1 1 d .
C2 C 0.3041(3) 1.0020(3) 0.5582(5) 0.091(3) Uani 1 1 d G
C3 C 0.2630(5) 1.0172(4) 0.4745(5) 0.33(2) Uani 1 1 d G
H3 H 0.2499 0.9782 0.4355 0.392 Uiso 1 1 calc R
C4 C 0.2415(5) 1.0906(5) 0.4493(5) 0.44(3) Uani 1 1 d G
H4 H 0.2141 1.1008 0.3934 0.529 Uiso 1 1 calc R
C5 C 0.2612(4) 1.1488(3) 0.5077(6) 0.148(6) Uani 1 1 d G
C6 C 0.3022(5) 1.1337(4) 0.5914(6) 0.148(7) Uani 1 1 d G
H6 H 0.3153 1.1726 0.6304 0.178 Uiso 1 1 calc R
C7 C 0.3237(4) 1.0602(4) 0.6166(4) 0.138(6) Uani 1 1 d G
H7 H 0.3512 1.0501 0.6725 0.166 Uiso 1 1 calc R
C8 C 0.3949(3) 0.7062(4) 0.7022(5) 0.060(2) Uani 1 1 d .
C9 C 0.4182(3) 0.6537(4) 0.7741(5) 0.0511(18) Uani 1 1 d .
C10 C 0.4720(2) 0.6288(4) 0.8229(4) 0.0488(17) Uani 1 1 d .
H10 H 0.4948 0.6450 0.8103 0.059 Uiso 1 1 calc R
C11 C 0.4923(3) 0.5812(4) 0.8888(5) 0.057(2) Uani 1 1 d .
H11 H 0.5283 0.5644 0.9198 0.069 Uiso 1 1 calc R
C12 C 0.4595(3) 0.5576(5) 0.9099(7) 0.094(4) Uani 1 1 d .
C13 C 0.4051(4) 0.5791(8) 0.8621(9) 0.161(8) Uani 1 1 d .
H13 H 0.3825 0.5629 0.8752 0.193 Uiso 1 1 calc R
C14 C 0.3851(4) 0.6262(7) 0.7934(9) 0.147(7) Uani 1 1 d .
H14 H 0.3483 0.6396 0.7594 0.176 Uiso 1 1 calc R
C15 C 0.5582(3) 1.0616(5) 0.6153(5) 0.069(2) Uani 1 1 d .
C16 C 0.4205(3) 0.9211(5) 0.5498(5) 0.085(3) Uani 1 1 d .
H16 H 0.3842 0.9363 0.5117 0.102 Uiso 1 1 calc R
C17 C 0.4592(3) 0.9675(5) 0.5599(6) 0.093(4) Uani 1 1 d .
H17 H 0.4494 1.0124 0.5292 0.111 Uiso 1 1 calc R
C18 C 0.5140(3) 0.9466(4) 0.6174(4) 0.0509(18) Uani 1 1 d .
C19 C 0.5254(2) 0.8761(3) 0.6590(3) 0.0341(13) Uani 1 1 d .
H19 H 0.5612 0.8587 0.6960 0.041 Uiso 1 1 calc R
C20 C 0.4832(2) 0.8338(3) 0.6442(3) 0.0325(12) Uani 1 1 d .
H20 H 0.4915 0.7879 0.6730 0.039 Uiso 1 1 calc R
C21 C 0.7538(3) 1.0227(5) 0.8046(7) 0.087(3) Uani 1 1 d .
C22 C 0.6148(4) 1.0906(5) 0.6510(6) 0.081(3) Uani 1 1 d .
C23 C 0.6204(4) 1.1633(7) 0.6296(9) 0.133(6) Uani 1 1 d .
H23 H 0.5901 1.1930 0.5908 0.160 Uiso 1 1 calc R
C24 C 0.6742(5) 1.1903(8) 0.6696(11) 0.157(7) Uani 1 1 d .
H24 H 0.6803 1.2399 0.6604 0.188 Uiso 1 1 calc R
C25 C 0.7179(4) 1.1414(7) 0.7229(9) 0.128(5) Uani 1 1 d .
H25 H 0.7534 1.1559 0.7448 0.153 Uiso 1 1 calc R
C26 C 0.7082(4) 1.0714(5) 0.7431(7) 0.083(3) Uani 1 1 d .
C27 C 0.8553(3) 0.8411(5) 0.9887(9) 0.118(5) Uani 1 1 d .
H27 H 0.8931 0.8450 1.0288 0.142 Uiso 1 1 calc R
C28 C 0.8292(3) 0.8993(5) 0.9308(8) 0.111(5) Uani 1 1 d .
H28 H 0.8490 0.9395 0.9312 0.133 Uiso 1 1 calc R
C29 C 0.7727(3) 0.8963(4) 0.8722(6) 0.071(3) Uani 1 1 d .
C30 C 0.7466(2) 0.8331(4) 0.8746(5) 0.0518(18) Uani 1 1 d .
H30 H 0.7088 0.8285 0.8359 0.062 Uiso 1 1 calc R
C31 C 0.7758(2) 0.7777(4) 0.9335(4) 0.0465(16) Uani 1 1 d .
H31 H 0.7571 0.7361 0.9338 0.056 Uiso 1 1 calc R
N1 N 0.43023(19) 0.8544(3) 0.5905(3) 0.0499(15) Uani 1 1 d .
N2 N 0.5586(2) 0.9878(3) 0.6371(4) 0.0544(15) Uani 1 1 d D
N3 N 0.7398(2) 0.9510(4) 0.8111(5) 0.071(2) Uani 1 1 d D
N4 N 0.8313(2) 0.7807(3) 0.9919(5) 0.067(2) Uani 1 1 d .
N5 N 0.6568(2) 1.0449(3) 0.7047(4) 0.0576(16) Uani 1 1 d .
N6 N 0.2387(8) 1.2253(5) 0.4799(14) 0.210(9) Uani 1 1 d .
N7 N 0.4752(3) 0.5063(5) 0.9776(6) 0.101(3) Uani 1 1 d .
O1 O 0.42607(18) 0.7260(3) 0.6846(3) 0.0629(15) Uani 1 1 d .
O2 O 0.3458(3) 0.7252(4) 0.6579(5) 0.101(3) Uani 1 1 d .
O3 O 0.3673(2) 0.9139(3) 0.6613(3) 0.0659(15) Uani 1 1 d .
O4 O 0.3134(2) 0.8782(3) 0.5312(4) 0.0712(17) Uani 1 1 d .
O5 O 0.5182(2) 1.1026(3) 0.5727(4) 0.089(2) Uani 1 1 d .
O6 O 0.8014(2) 1.0492(4) 0.8551(6) 0.117(3) Uani 1 1 d .
O7 O 0.6403(2) 0.8686(4) 0.6811(3) 0.0778(17) Uani 1 1 d D
Zn1 Zn 0.37006(3) 0.79669(4) 0.58608(5) 0.0603(4) Uani 1 1 d .
H3M H 0.6628 0.8416 0.6777 0.091 Uiso 1 1 d RD
H4M H 0.6164 0.8688 0.6276 0.091 Uiso 1 1 d RD
H1M H 0.7075 0.9355 0.7730 0.091 Uiso 1 1 d RD
H2M H 0.5832 0.9576 0.6460 0.091 Uiso 1 1 d RD

loop_
_atom_site_aniso_label
_atom_site_aniso_U_11
_atom_site_aniso_U_22
_atom_site_aniso_U_33
_atom_site_aniso_U_23
_atom_site_aniso_U_13
_atom_site_aniso_U_12
C1 0.050(4) 0.045(4) 0.058(5) 0.021(4) 0.017(4) -0.007(3)
C2 0.092(7) 0.057(5) 0.099(7) 0.038(5) 0.045(6) 0.016(5)
C3 0.25(2) 0.051(8) 0.24(2) 0.023(10) -0.073(18) 0.050(10)
C4 0.33(3) 0.044(9) 0.42(4) 0.028(16) -0.04(3) 0.058(14)
C5 0.181(14) 0.034(6) 0.228(17) 0.036(8) 0.125(14) 0.031(7)
C6 0.28(2) 0.074(8) 0.110(9) 0.020(7) 0.131(12) 0.062(10)
C7 0.249(17) 0.059(7) 0.108(9) 0.044(6) 0.110(11) 0.046(9)
C8 0.057(4) 0.043(4) 0.084(5) 0.039(4) 0.045(4) 0.017(3)
C9 0.051(4) 0.046(4) 0.073(5) 0.036(3) 0.046(4) 0.016(3)
C10 0.030(3) 0.046(4) 0.069(4) 0.009(3) 0.029(3) -0.005(3)
C11 0.031(3) 0.038(4) 0.095(6) 0.035(4) 0.035(4) 0.013(3)
C12 0.063(5) 0.089(6) 0.145(9) 0.094(6) 0.071(6) 0.030(5)
C13 0.077(7) 0.211(14) 0.233(15) 0.188(13) 0.115(9) 0.092(8)
C14 0.086(7) 0.183(12) 0.214(13) 0.183(11) 0.114(9) 0.096(8)
C15 0.044(4) 0.081(6) 0.058(5) 0.043(4) 0.019(4) -0.003(4)
C16 0.035(4) 0.075(6) 0.084(6) 0.063(5) 0.006(4) -0.001(4)
C17 0.043(4) 0.077(6) 0.095(6) 0.063(5) 0.009(4) -0.011(4)
C18 0.040(3) 0.062(4) 0.027(3) 0.025(3) 0.009(3) -0.011(3)
C19 0.034(3) 0.038(3) 0.021(3) 0.009(2) 0.012(2) 0.000(2)
C20 0.034(3) 0.030(3) 0.023(3) 0.010(2) 0.012(2) -0.002(2)
C21 0.047(4) 0.058(5) 0.172(10) 0.027(6) 0.074(6) 0.003(4)
C22 0.071(5) 0.067(5) 0.103(7) 0.040(5) 0.052(5) -0.014(4)
C23 0.079(7) 0.108(9) 0.176(12) 0.081(9) 0.060(8) -0.013(6)
C24 0.100(9) 0.115(10) 0.233(17) 0.079(11) 0.090(11) -0.027(8)
C25 0.070(6) 0.113(9) 0.208(14) 0.077(9) 0.089(8) -0.002(6)
C26 0.065(5) 0.071(6) 0.133(8) 0.023(5) 0.072(6) -0.014(4)
C27 0.025(4) 0.049(5) 0.221(13) 0.006(6) 0.045(6) -0.004(3)
C28 0.039(4) 0.049(5) 0.213(13) 0.030(6) 0.061(6) -0.001(4)
C29 0.032(3) 0.047(4) 0.133(8) 0.002(4) 0.050(4) 0.001(3)
C30 0.022(3) 0.041(4) 0.086(5) -0.009(3) 0.030(3) 0.001(3)
C31 0.025(3) 0.034(3) 0.073(5) -0.013(3) 0.026(3) -0.002(2)
N1 0.030(3) 0.048(3) 0.039(3) 0.023(2) 0.004(2) -0.010(2)
N2 0.048(3) 0.050(3) 0.054(3) 0.022(3) 0.026(3) -0.002(3)
N3 0.035(3) 0.055(4) 0.127(6) 0.011(4) 0.052(4) 0.000(3)
N4 0.022(3) 0.043(3) 0.102(5) -0.012(3) 0.020(3) -0.005(2)
N5 0.050(3) 0.053(4) 0.086(4) 0.029(3) 0.051(3) 0.003(3)
N6 0.231(17) 0.043(6) 0.36(3) 0.067(12) 0.181(18) 0.057(10)
N7 0.068(4) 0.117(6) 0.148(7) 0.110(6) 0.082(5) 0.048(4)
O1 0.031(2) 0.072(3) 0.072(3) 0.033(3) 0.024(2) -0.003(2)
O2 0.077(4) 0.110(5) 0.138(6) 0.085(5) 0.076(4) 0.072(4)
O3 0.068(3) 0.066(3) 0.050(3) 0.022(3) 0.028(3) -0.005(3)
O4 0.044(3) 0.046(3) 0.073(4) 0.029(3) 0.010(3) 0.002(2)
O5 0.060(3) 0.070(4) 0.103(5) 0.046(4) 0.034(3) -0.010(3)
O6 0.057(4) 0.081(4) 0.218(9) 0.035(5) 0.086(5) -0.005(3)
O7 0.075(4) 0.110(5) 0.071(4) -0.012(3) 0.057(3) 0.001(3)
Zn1 0.0238(4) 0.0448(5) 0.0707(6) 0.0378(4) 0.0076(4) 0.0021(3)

loop_
_atom_type_symbol
_atom_type_description
_atom_type_scat_dispersion_real
_atom_type_scat_dispersion_imag
_atom_type_scat_source
C C 0.0033 0.0016 'International Tables Vol C Tables 4.2.6.8 and 6.1.1.4'
H H 0.0000 0.0000 'International Tables Vol C Tables 4.2.6.8 and 6.1.1.4'
O O 0.0106 0.0060 'International Tables Vol C Tables 4.2.6.8 and 6.1.1.4'
N N 0.0061 0.0033 'International Tables Vol C Tables 4.2.6.8 and 6.1.1.4'
Zn Zn 0.2839 1.4301 'International Tables Vol C Tables 4.2.6.8 and 6.1.1.4'

loop_
_geom_angle_atom_site_label_1
_geom_angle_atom_site_label_2
_geom_angle_atom_site_label_3
_geom_angle
_geom_angle_site_symmetry_1
_geom_angle_site_symmetry_3
O4 C1 O3 123.9(7) . .
O4 C1 C2 115.6(7) . .
O3 C1 C2 120.5(8) . .
O4 C1 Zn1 48.4(4) . .
O3 C1 Zn1 76.6(5) . .
C2 C1 Zn1 159.4(6) . .
C3 C2 C7 120.0 . .
C3 C2 C1 121.4(6) . .
C7 C2 C1 118.5(6) . .
C2 C3 C4 120.0 . .
C2 C3 H3 120.0 . .
C4 C3 H3 120.0 . .
C3 C4 C5 120.0 . .
C3 C4 H4 120.0 . .
C5 C4 H4 120.0 . .
C6 C5 C4 120.0 . .
C6 C5 N6 120.9(11) . .
C4 C5 N6 119.0(11) . .
C5 C6 C7 120.0 . .
C5 C6 H6 120.0 . .
C7 C6 H6 120.0 . .
C6 C7 C2 120.0 . .
C6 C7 H7 120.0 . .
C2 C7 H7 120.0 . .
O2 C8 O1 121.7(6) . .
O2 C8 C9 121.2(6) . .
O1 C8 C9 116.9(6) . .
O2 C8 Zn1 67.7(4) . .
O1 C8 Zn1 54.2(3) . .
C9 C8 Zn1 171.1(5) . .
C14 C9 C10 117.3(6) . .
C14 C9 C8 119.7(6) . .
C10 C9 C8 123.0(6) . .
C11 C10 C9 121.6(6) . .
C11 C10 H10 119.2 . .
C9 C10 H10 119.2 . .
C10 C11 C12 120.3(6) . .
C10 C11 H11 119.9 . .
C12 C11 H11 119.9 . .
C13 C12 C11 120.4(7) . .
C13 C12 N7 113.2(7) . .
C11 C12 N7 126.3(7) . .
C12 C13 C14 117.9(8) . .
C12 C13 H13 121.1 . .
C14 C13 H13 121.1 . .
C9 C14 C13 122.4(8) . .
C9 C14 H14 118.8 . .
C13 C14 H14 118.8 . .
O5 C15 N2 126.3(6) . .
O5 C15 C22 121.1(7) . .
N2 C15 C22 112.6(6) . .
C17 C16 N1 125.4(6) . .
C17 C16 H16 117.3 . .
N1 C16 H16 117.3 . .
C16 C17 C18 118.6(6) . .
C16 C17 H17 120.7 . .
C18 C17 H17 120.7 . .
N2 C18 C17 126.3(6) . .
N2 C18 C19 116.4(5) . .
C17 C18 C19 117.3(6) . .
C20 C19 C18 119.3(5) . .
C20 C19 H19 120.4 . .
C18 C19 H19 120.4 . .
N1 C20 C19 123.8(5) . .
N1 C20 H20 118.1 . .
C19 C20 H20 118.1 . .
O6 C21 N3 122.9(8) . .
O6 C21 C26 121.3(7) . .
N3 C21 C26 115.1(7) . .
N5 C22 C23 124.0(8) . .
N5 C22 C15 116.9(6) . .
C23 C22 C15 119.0(8) . .
C22 C23 C24 117.0(10) . .
C22 C23 H23 121.5 . .
C24 C23 H23 121.5 . .
C25 C24 C23 119.0(9) . .
C25 C24 H24 120.5 . .
C23 C24 H24 120.5 . .
C26 C25 C24 119.4(8) . .
C26 C25 H25 120.3 . .
C24 C25 H25 120.3 . .
N5 C26 C25 121.6(9) . .
N5 C26 C21 118.2(7) . .
C25 C26 C21 120.1(8) . .
N4 C27 C28 125.4(7) . .
N4 C27 H27 117.3 . .
C28 C27 H27 117.3 . .
C27 C28 C29 118.5(7) . .
C27 C28 H28 120.7 . .
C29 C28 H28 120.7 . .
C30 C29 C28 116.9(8) . .
C30 C29 N3 117.0(6) . .
C28 C29 N3 126.1(7) . .
C31 C30 C29 120.5(6) . .
C31 C30 H30 119.8 . .
C29 C30 H30 119.8 . .
C30 C31 N4 122.9(6) . .
C30 C31 H31 118.6 . .
N4 C31 H31 118.6 . .
C20 N1 C16 115.6(5) . .
C20 N1 Zn1 121.2(4) . .
C16 N1 Zn1 122.5(5) . .
C15 N2 C18 126.3(6) . .
C15 N2 H2M 119.2 . .
C18 N2 H2M 109.9 . .
C21 N3 C29 128.0(6) . .
C21 N3 H1M 118.1 . .
C29 N3 H1M 113.8 . .
C27 N4 C31 115.7(7) . .
C27 N4 Zn1 123.8(6) . 8_566
C31 N4 Zn1 119.8(5) . 8_566
C22 N5 C26 118.5(6) . .
N6 N6 C5 120(2) 7_576 .
N7 N7 C12 110.8(7) 5_667 .
C8 O1 Zn1 96.1(4) . .
C8 O2 Zn1 83.2(4) . .
C1 O4 Zn1 104.0(4) . .
H3M O7 H4M 90.8 . .
O4 Zn1 N4 98.0(2) . 8_465
O4 Zn1 N1 97.7(2) . .
N4 Zn1 N1 111.2(3) 8_465 .
O4 Zn1 O1 153.9(3) . .
N4 Zn1 O1 100.2(2) 8_465 .
N1 Zn1 O1 92.98(18) . .
O4 Zn1 O2 102.8(2) . .
N4 Zn1 O2 90.3(3) 8_465 .
N1 Zn1 O2 147.8(2) . .
O1 Zn1 O2 58.71(18) . .
O4 Zn1 C8 129.0(3) . .
N4 Zn1 C8 97.5(3) 8_465 .
N1 Zn1 C8 120.7(2) . .
O1 Zn1 C8 29.6(2) . .
O2 Zn1 C8 29.1(2) . .
O4 Zn1 C1 27.6(2) . .
N4 Zn1 C1 125.4(2) 8_465 .
N1 Zn1 C1 89.5(2) . .
O1 Zn1 C1 129.6(3) . .
O2 Zn1 C1 97.3(2) . .
C8 Zn1 C1 114.6(3) . .

loop_
_geom_bond_atom_site_label_1
_geom_bond_atom_site_label_2
_geom_bond_distance
_geom_bond_site_symmetry_2
C1 O4 1.231(10) .
C1 O3 1.243(9) .
C1 C2 1.472(9) .
C1 Zn1 2.578(9) .
C2 C3 1.3900 .
C2 C7 1.3900 .
C3 C4 1.3900 .
C3 H3 0.9300 .
C4 C5 1.3900 .
C4 H4 0.9300 .
C5 C6 1.3900 .
C5 N6 1.450(10) .
C6 C7 1.3900 .
C6 H6 0.9300 .
C7 H7 0.9300 .
C8 O2 1.245(9) .
C8 O1 1.263(8) .
C8 C9 1.487(9) .
C8 Zn1 2.538(7) .
C9 C14 1.384(10) .
C9 C10 1.385(9) .
C10 C11 1.362(9) .
C10 H10 0.9300 .
C11 C12 1.382(10) .
C11 H11 0.9300 .
C12 C13 1.382(11) .
C12 N7 1.453(9) .
C13 C14 1.398(12) .
C13 H13 0.9300 .
C14 H14 0.9300 .
C15 O5 1.219(9) .
C15 N2 1.359(9) .
C15 C22 1.511(10) .
C16 C17 1.349(10) .
C16 N1 1.352(8) .
C16 H16 0.9300 .
C17 C18 1.396(10) .
C17 H17 0.9300 .
C18 N2 1.379(8) .
C18 C19 1.411(8) .
C19 C20 1.363(8) .
C19 H19 0.9300 .
C20 N1 1.347(7) .
C20 H20 0.9300 .
C21 O6 1.258(11) .
C21 N3 1.357(10) .
C21 C26 1.455(12) .
C22 N5 1.334(10) .
C22 C23 1.388(12) .
C23 C24 1.410(15) .
C23 H23 0.9300 .
C24 C25 1.392(16) .
C24 H24 0.9300 .
C25 C26 1.380(12) .
C25 H25 0.9300 .
C26 N5 1.353(10) .
C27 N4 1.314(11) .
C27 C28 1.381(14) .
C27 H27 0.9300 .
C28 C29 1.387(11) .
C28 H28 0.9300 .
C29 C30 1.387(10) .
C29 N3 1.395(10) .
C30 C31 1.364(10) .
C30 H30 0.9300 .
C31 N4 1.364(8) .
C31 H31 0.9300 .
N1 Zn1 2.067(5) .
N2 H2M 0.8486 .
N3 H1M 0.8503 .
N4 Zn1 2.030(7) 8_566
N6 N6 1.10(3) 7_576
N7 N7 1.231(13) 5_667
O1 Zn1 2.072(5) .
O2 Zn1 2.365(6) .
O4 Zn1 1.986(5) .
O7 H3M 0.8774 .
O7 H4M 0.8624 .
Zn1 N4 2.030(7) 8_465

loop_
_geom_torsion_atom_site_label_1
_geom_torsion_atom_site_label_2
_geom_torsion_atom_site_label_3
_geom_torsion_atom_site_label_4
_geom_torsion
_geom_torsion_site_symmetry_4
O4 C1 C2 C3 1.0(11) .
O3 C1 C2 C3 178.9(8) .
Zn1 C1 C2 C3 36.0(19) .
O4 C1 C2 C7 -175.4(7) .
O3 C1 C2 C7 2.6(12) .
Zn1 C1 C2 C7 -140.4(14) .
C7 C2 C3 C4 0.0 .
C1 C2 C3 C4 -176.3(8) .
C2 C3 C4 C5 0.0 .
C3 C4 C5 C6 0.0 .
C3 C4 C5 N6 179.2(13) .
C4 C5 C6 C7 0.0 .
N6 C5 C6 C7 -179.2(13) .
C5 C6 C7 C2 0.0 .
C3 C2 C7 C6 0.0 .
C1 C2 C7 C6 176.4(8) .
O2 C8 C9 C14 -1.0(15) .
O1 C8 C9 C14 -176.2(11) .
Zn1 C8 C9 C14 177(4) .
O2 C8 C9 C10 177.5(8) .
O1 C8 C9 C10 2.4(12) .
Zn1 C8 C9 C10 -4(4) .
C14 C9 C10 C11 -2.0(14) .
C8 C9 C10 C11 179.4(8) .
C9 C10 C11 C12 -1.4(13) .
C10 C11 C12 C13 3.0(18) .
C10 C11 C12 N7 179.1(10) .
C11 C12 C13 C14 -1(2) .
N7 C12 C13 C14 -177.7(14) .
C10 C9 C14 C13 4(2) .
C8 C9 C14 C13 -177.4(13) .
C12 C13 C14 C9 -2(3) .
N1 C16 C17 C18 -0.7(18) .
C16 C17 C18 N2 -178.3(9) .
C16 C17 C18 C19 2.6(15) .
N2 C18 C19 C20 177.9(6) .
C17 C18 C19 C20 -2.9(11) .
C18 C19 C20 N1 1.2(9) .
O5 C15 C22 N5 172.3(9) .
N2 C15 C22 N5 -6.9(13) .
O5 C15 C22 C23 -4.8(17) .
N2 C15 C22 C23 175.9(11) .
N5 C22 C23 C24 -2(2) .
C15 C22 C23 C24 175.1(13) .
C22 C23 C24 C25 4(3) .
C23 C24 C25 C26 -7(3) .
C24 C25 C26 N5 8(2) .
C24 C25 C26 C21 -174.3(14) .
O6 C21 C26 N5 -164.3(10) .
N3 C21 C26 N5 6.6(15) .
O6 C21 C26 C25 18.0(18) .
N3 C21 C26 C25 -171.1(11) .
N4 C27 C28 C29 2(2) .
C27 C28 C29 C30 -1.9(17) .
C27 C28 C29 N3 178.0(11) .
C28 C29 C30 C31 1.0(13) .
N3 C29 C30 C31 -178.8(7) .
C29 C30 C31 N4 -0.3(11) .
C19 C20 N1 C16 0.7(10) .
C19 C20 N1 Zn1 -169.7(5) .
C17 C16 N1 C20 -1.0(15) .
C17 C16 N1 Zn1 169.3(9) .
O5 C15 N2 C18 -2.3(15) .
C22 C15 N2 C18 176.9(8) .
C17 C18 N2 C15 12.0(14) .
C19 C18 N2 C15 -168.8(7) .
O6 C21 N3 C29 1.6(16) .
C26 C21 N3 C29 -169.1(9) .
C30 C29 N3 C21 167.7(9) .
C28 C29 N3 C21 -12.1(16) .
C28 C27 N4 C31 -1.6(18) .
C28 C27 N4 Zn1 -172.4(10) 8_566
C30 C31 N4 C27 0.6(12) .
C30 C31 N4 Zn1 171.8(5) 8_566
C23 C22 N5 C26 2.3(17) .
C15 C22 N5 C26 -174.7(9) .
C25 C26 N5 C22 -5.4(16) .
C21 C26 N5 C22 177.0(10) .
C6 C5 N6 N6 18(4) 7_576
C4 C5 N6 N6 -161(3) 7_576
C13 C12 N7 N7 -174.4(15) 5_667
C11 C12 N7 N7 9(2) 5_667
O2 C8 O1 Zn1 6.2(10) .
C9 C8 O1 Zn1 -178.7(6) .
O1 C8 O2 Zn1 -5.4(8) .
C9 C8 O2 Zn1 179.7(8) .
O3 C1 O4 Zn1 -13.6(10) .
C2 C1 O4 Zn1 164.3(6) .
C1 O4 Zn1 N4 173.3(5) 8_465
C1 O4 Zn1 N1 -73.9(5) .
C1 O4 Zn1 O1 39.4(7) .
C1 O4 Zn1 O2 81.2(5) .
C1 O4 Zn1 C8 66.8(6) .
C20 N1 Zn1 O4 159.5(5) .
C16 N1 Zn1 O4 -10.2(8) .
C20 N1 Zn1 N4 -98.8(5) 8_465
C16 N1 Zn1 N4 91.5(7) 8_465
C20 N1 Zn1 O1 3.3(6) .
C16 N1 Zn1 O1 -166.4(7) .
C20 N1 Zn1 O2 29.9(8) .
C16 N1 Zn1 O2 -139.8(7) .
C20 N1 Zn1 C8 14.4(6) .
C16 N1 Zn1 C8 -155.3(7) .
C20 N1 Zn1 C1 133.0(6) .
C16 N1 Zn1 C1 -36.7(7) .
C8 O1 Zn1 O4 46.3(7) .
C8 O1 Zn1 N4 -87.3(5) 8_465
C8 O1 Zn1 N1 160.6(5) .
C8 O1 Zn1 O2 -3.2(5) .
C8 O1 Zn1 C1 68.7(6) .
C8 O2 Zn1 O4 -156.7(6) .
C8 O2 Zn1 N4 105.1(6) 8_465
C8 O2 Zn1 N1 -28.3(8) .
C8 O2 Zn1 O1 3.3(5) .
C8 O2 Zn1 C1 -129.2(6) .
O2 C8 Zn1 O4 29.8(7) .
O1 C8 Zn1 O4 -155.8(5) .
C9 C8 Zn1 O4 -148(4) .
O2 C8 Zn1 N4 -76.9(6) 8_465
O1 C8 Zn1 N4 97.4(5) 8_465
C9 C8 Zn1 N4 105(4) 8_465
O2 C8 Zn1 N1 163.0(5) .
O1 C8 Zn1 N1 -22.7(6) .
C9 C8 Zn1 N1 -15(4) .
O2 C8 Zn1 O1 -174.3(9) .
C9 C8 Zn1 O1 7(4) .
O1 C8 Zn1 O2 174.3(9) .
C9 C8 Zn1 O2 -178(4) .
O2 C8 Zn1 C1 57.8(6) .
O1 C8 Zn1 C1 -127.9(5) .
C9 C8 Zn1 C1 -120(4) .
O3 C1 Zn1 O4 168.4(8) .
C2 C1 Zn1 O4 -43.9(15) .
O4 C1 Zn1 N4 -8.2(6) 8_465
O3 C1 Zn1 N4 160.3(4) 8_465
C2 C1 Zn1 N4 -52.0(17) 8_465
O4 C1 Zn1 N1 107.8(5) .
O3 C1 Zn1 N1 -83.8(4) .
C2 C1 Zn1 N1 63.9(16) .
O4 C1 Zn1 O1 -158.7(4) .
O3 C1 Zn1 O1 9.7(5) .
C2 C1 Zn1 O1 157.4(15) .
O4 C1 Zn1 O2 -103.7(5) .
O3 C1 Zn1 O2 64.7(5) .
C2 C1 Zn1 O2 -147.6(16) .
O4 C1 Zn1 C8 -128.3(5) .
O3 C1 Zn1 C8 40.2(5) .
C2 C1 Zn1 C8 -172.1(15) .

loop_
_platon_squeeze_void_nr
_platon_squeeze_void_average_x
_platon_squeeze_void_average_y
_platon_squeeze_void_average_z
_platon_squeeze_void_volume
_platon_squeeze_void_count_electrons
_platon_squeeze_void_content
1 -0.003 0.250 0.247 1786 410 ' '
2 -0.006 -0.250 0.744 1786 410 ' '
3 0.231 0.119 0.865 7 2 ' '
4 0.769 0.119 0.635 7 2 ' '
5 0.269 0.381 0.135 7 2 ' '
6 0.731 0.381 0.365 7 2 ' '
7 0.269 0.619 0.635 7 2 ' '
8 0.731 0.619 0.865 7 2 ' '
9 0.231 0.881 0.365 7 2 ' '
10 0.769 0.881 0.135 7 2 ' '
